data_7211400
loop_
_publ_author_name
'Wang, Xiuli'
'Luan, Jian'
'Lin, Hongyan'
'Xu, Chuang'
'Liu, Guocheng'
'Zhang, Juwen'
'Tian, Aixiang'

_publ_section_title
;
 The design and construction of a series of metal--organic coordination
 polymers based on two isomeric semi-rigid bis-pyridyl-bis-amide ligands
 and three aromatic polycarboxylates
;
_journal_issue 46
_journal_name_full CrystEngComm
_journal_page_first 9995
_journal_paper_doi 10.1039/c3ce41498a
_journal_volume 15
_journal_year 2013
_chemical_formula_sum 'C26 H26 Cd N4 O7'
_chemical_formula_weight 618.91
_chemical_name_systematic
; 
 ? 
;
_space_group_IT_number 2
_symmetry_cell_setting triclinic
_symmetry_space_group_name_Hall '-P 1'
_symmetry_space_group_name_H-M 'P -1'
_atom_sites_solution_hydrogens geom
_atom_sites_solution_primary direct
_atom_sites_solution_secondary difmap
_audit_creation_method SHELXL-97
_cell_angle_alpha 86.4710(10)
_cell_angle_beta 79.7310(10)
_cell_angle_gamma 66.1370(10)
_cell_formula_units_Z 2
_cell_length_a 10.1518(6)
_cell_length_b 11.2296(7)
_cell_length_c 12.6969(7)
_cell_measurement_temperature 296(2)
_cell_measurement_theta_max 25.00
_cell_measurement_theta_min 1.63
_cell_volume 1302.43(13)
_computing_cell_refinement 'SMART (Bruker, 2001)'
_computing_data_collection 'SMART (Bruker, 2001)'
_computing_data_reduction 'SAINT+ (Bruker, 1999)'
_computing_molecular_graphics 'PLATON (Spek, 2003)'
_computing_publication_material 'SHELXTL (1998)'
_computing_structure_refinement 'SHELXL-97 (Sheldrick, 2008)'
_computing_structure_solution 'SHELXS-97 (Sheldrick, 2008)'
_diffrn_ambient_temperature 296(2)
_diffrn_measured_fraction_theta_full 0.991
_diffrn_measured_fraction_theta_max 0.991
_diffrn_measurement_device_type 'CCD area detector'
_diffrn_measurement_method 'phi and omega scans'
_diffrn_radiation_monochromator graphite
_diffrn_radiation_source 'fine-focus sealed tube'
_diffrn_radiation_type MoK\a
_diffrn_radiation_wavelength 0.71073
_diffrn_reflns_av_R_equivalents 0.0114
_diffrn_reflns_av_sigmaI/netI 0.0228
_diffrn_reflns_limit_h_max 12
_diffrn_reflns_limit_h_min -11
_diffrn_reflns_limit_k_max 13
_diffrn_reflns_limit_k_min -13
_diffrn_reflns_limit_l_max 15
_diffrn_reflns_limit_l_min -15
_diffrn_reflns_number 6635
_diffrn_reflns_theta_full 25.00
_diffrn_reflns_theta_max 25.00
_diffrn_reflns_theta_min 1.63
_exptl_absorpt_coefficient_mu 0.891
_exptl_absorpt_correction_T_max 0.891
_exptl_absorpt_correction_T_min 0.852
_exptl_absorpt_correction_type multi-scan
_exptl_absorpt_process_details SADABS
_exptl_crystal_colour COLOURLESS
_exptl_crystal_density_diffrn 1.578
_exptl_crystal_density_method 'not measured'
_exptl_crystal_description BLOCK
_exptl_crystal_F_000 628
_exptl_crystal_size_max 0.20
_exptl_crystal_size_mid 0.15
_exptl_crystal_size_min 0.13
_refine_diff_density_max 0.608
_refine_diff_density_min -0.414
_refine_diff_density_rms 0.056
_refine_ls_extinction_method none
_refine_ls_goodness_of_fit_ref 1.045
_refine_ls_hydrogen_treatment constr
_refine_ls_matrix_type full
_refine_ls_number_parameters 343
_refine_ls_number_reflns 4547
_refine_ls_number_restraints 0
_refine_ls_restrained_S_all 1.045
_refine_ls_R_factor_all 0.0261
_refine_ls_R_factor_gt 0.0234
_refine_ls_shift/su_max 0.002
_refine_ls_shift/su_mean 0.000
_refine_ls_structure_factor_coef Fsqd
_refine_ls_weighting_details 'calc w=1/[\s^2^(Fo^2^)+(0.0267P)^2^+0.8345P] where P=(Fo^2^+2Fc^2^)/3'
_refine_ls_weighting_scheme calc
_refine_ls_wR_factor_gt 0.0561
_refine_ls_wR_factor_ref 0.0572
_reflns_number_gt 4249
_reflns_number_total 4547
_reflns_threshold_expression >2sigma(I)
_cod_data_source_file c3ce41498a.txt
_cod_data_source_block lj-8
_cod_depositor_comments
;
The following automatic conversions were performed:

'_symmetry_cell_setting' value 'Triclinic' changed to 'triclinic'
according to /home/saulius/struct/CIF-dictionaries/cif_core.dic
dictionary named 'cif_core.dic' version 2.4.2 from 2011-04-26.

Automatic conversion script
Id: cif_fix_values 1891 2012-01-12 08:04:46Z andrius 
;
_cod_database_code 7211400

loop_
_symmetry_equiv_pos_as_xyz
'x, y, z'
'-x, -y, -z'

loop_
_atom_site_label
_atom_site_type_symbol
_atom_site_fract_x
_atom_site_fract_y
_atom_site_fract_z
_atom_site_U_iso_or_equiv
_atom_site_adp_type
_atom_site_occupancy
_atom_site_symmetry_multiplicity
_atom_site_calc_flag
_atom_site_refinement_flags
Cd1 Cd 0.082781(17) 0.123122(15) 0.046821(12) 0.02414(6) Uani 1 1 d .
N1 N 0.0862(2) 0.01310(18) 0.20928(14) 0.0275(4) Uani 1 1 d .
O1 O -0.11003(18) 0.24448(17) -0.03548(15) 0.0415(4) Uani 1 1 d .
C1 C -0.0127(3) -0.0362(2) 0.24765(19) 0.0320(5) Uani 1 1 d .
H1A H -0.0891 -0.0209 0.2106 0.038 Uiso 1 1 calc R
O1W O -0.7014(2) 0.16043(18) -0.31763(15) 0.0451(4) Uani 1 1 d .
H1WA H -0.7117 0.1589 -0.2497 0.054 Uiso 1 1 d R
H1WB H -0.6131 0.1082 -0.3374 0.054 Uiso 1 1 d R
O2 O -0.76938(18) 0.18393(18) -0.09213(14) 0.0399(4) Uani 1 1 d .
N2 N 1.0054(2) -0.67864(19) 0.15174(16) 0.0340(5) Uani 1 1 d .
C2 C -0.0061(3) -0.1087(3) 0.3398(2) 0.0407(6) Uani 1 1 d .
H2A H -0.0783 -0.1394 0.3651 0.049 Uiso 1 1 calc R
O3 O -0.67958(18) 0.12207(17) 0.05724(14) 0.0365(4) Uani 1 1 d .
N3 N 0.3886(2) -0.2099(2) 0.47002(15) 0.0322(4) Uani 1 1 d .
H3B H 0.3613 -0.2721 0.4643 0.039 Uiso 1 1 calc R
C3 C 0.1089(3) -0.1352(3) 0.3937(2) 0.0384(6) Uani 1 1 d .
H3A H 0.1161 -0.1852 0.4553 0.046 Uiso 1 1 calc R
O4 O -0.15899(17) 0.08174(15) 0.03941(12) 0.0305(4) Uani 1 1 d .
N4 N 0.6975(2) -0.39286(19) 0.44149(16) 0.0350(5) Uani 1 1 d .
H4A H 0.7044 -0.3316 0.3997 0.042 Uiso 1 1 calc R
C4 C 0.2142(2) -0.0862(2) 0.35483(18) 0.0288(5) Uani 1 1 d .
O5 O 0.3964(2) -0.02441(19) 0.39599(16) 0.0475(5) Uani 1 1 d .
C5 C 0.1970(2) -0.0115(2) 0.26331(18) 0.0288(5) Uani 1 1 d .
H5A H 0.2654 0.0233 0.2379 0.035 Uiso 1 1 calc R
O6 O 0.7572(2) -0.60910(17) 0.45789(15) 0.0496(5) Uani 1 1 d .
C6 C 0.3414(3) -0.1048(2) 0.40909(18) 0.0319(5) Uani 1 1 d .
C7 C 0.4859(3) -0.2218(2) 0.54660(18) 0.0301(5) Uani 1 1 d .
H7A H 0.5329 -0.1609 0.5263 0.036 Uiso 1 1 calc R
C8 C 0.3947(3) -0.1841(3) 0.6577(2) 0.0419(6) Uani 1 1 d .
H8A H 0.3433 -0.2407 0.6767 0.050 Uiso 1 1 calc R
H8B H 0.3223 -0.0955 0.6563 0.050 Uiso 1 1 calc R
C9 C 0.4872(3) -0.1936(3) 0.7425(2) 0.0499(7) Uani 1 1 d .
H9A H 0.5299 -0.1298 0.7284 0.060 Uiso 1 1 calc R
H9B H 0.4256 -0.1741 0.8124 0.060 Uiso 1 1 calc R
C10 C 0.6063(4) -0.3269(3) 0.7431(2) 0.0589(9) Uani 1 1 d .
H10A H 0.5635 -0.3890 0.7673 0.071 Uiso 1 1 calc R
H10B H 0.6688 -0.3281 0.7930 0.071 Uiso 1 1 calc R
C11 C 0.6977(3) -0.3676(3) 0.6327(2) 0.0518(8) Uani 1 1 d .
H11A H 0.7687 -0.4566 0.6352 0.062 Uiso 1 1 calc R
H11B H 0.7508 -0.3125 0.6127 0.062 Uiso 1 1 calc R
C12 C 0.6040(3) -0.3580(2) 0.54709(18) 0.0344(5) Uani 1 1 d .
H12A H 0.5574 -0.4197 0.5644 0.041 Uiso 1 1 calc R
C13 C 0.7717(3) -0.5156(2) 0.4084(2) 0.0337(5) Uani 1 1 d .
C14 C 0.8765(2) -0.5376(2) 0.30407(19) 0.0304(5) Uani 1 1 d .
C15 C 0.9165(3) -0.6510(2) 0.2463(2) 0.0340(5) Uani 1 1 d .
H15A H 0.8793 -0.7115 0.2750 0.041 Uiso 1 1 calc R
C16 C 0.9362(3) -0.4497(2) 0.2621(2) 0.0352(6) Uani 1 1 d .
H16A H 0.9150 -0.3739 0.2997 0.042 Uiso 1 1 calc R
C17 C 1.0271(3) -0.4760(2) 0.1643(2) 0.0391(6) Uani 1 1 d .
H17A H 1.0673 -0.4179 0.1344 0.047 Uiso 1 1 calc R
C18 C 1.0572(3) -0.5899(2) 0.1119(2) 0.0379(6) Uani 1 1 d .
H18A H 1.1169 -0.6062 0.0452 0.046 Uiso 1 1 calc R
C19 C -0.1918(2) 0.1841(2) -0.01584(18) 0.0281(5) Uani 1 1 d .
C20 C -0.3312(2) 0.2341(2) -0.06127(19) 0.0292(5) Uani 1 1 d .
C21 C -0.3537(3) 0.3276(3) -0.1409(3) 0.0511(8) Uani 1 1 d .
H21A H -0.2856 0.3638 -0.1626 0.061 Uiso 1 1 calc R
C22 C -0.4776(4) 0.3667(3) -0.1879(3) 0.0660(10) Uani 1 1 d .
H22A H -0.4916 0.4278 -0.2423 0.079 Uiso 1 1 calc R
C23 C -0.5809(3) 0.3150(3) -0.1538(3) 0.0538(8) Uani 1 1 d .
H23A H -0.6642 0.3419 -0.1852 0.065 Uiso 1 1 calc R
C24 C -0.5608(2) 0.2233(2) -0.07304(19) 0.0304(5) Uani 1 1 d .
C25 C -0.6752(2) 0.1712(2) -0.03339(19) 0.0298(5) Uani 1 1 d .
C26 C -0.4344(2) 0.1819(2) -0.02864(17) 0.0240(5) Uani 1 1 d .
H26A H -0.4187 0.1184 0.0237 0.029 Uiso 1 1 calc R

loop_
_atom_site_aniso_label
_atom_site_aniso_U_11
_atom_site_aniso_U_22
_atom_site_aniso_U_33
_atom_site_aniso_U_23
_atom_site_aniso_U_13
_atom_site_aniso_U_12
Cd1 0.02028(9) 0.02872(10) 0.02580(10) 0.00441(6) -0.00648(6) -0.01174(7)
N1 0.0241(10) 0.0327(10) 0.0264(10) 0.0033(8) -0.0063(8) -0.0117(9)
O1 0.0292(9) 0.0464(11) 0.0610(12) 0.0136(9) -0.0207(8) -0.0239(9)
C1 0.0246(12) 0.0414(14) 0.0321(12) 0.0046(10) -0.0086(10) -0.0144(11)
O1W 0.0386(10) 0.0449(11) 0.0499(11) 0.0041(9) -0.0082(9) -0.0148(9)
O2 0.0259(9) 0.0576(12) 0.0462(10) 0.0087(9) -0.0110(8) -0.0259(9)
N2 0.0316(11) 0.0314(11) 0.0366(11) -0.0010(9) -0.0021(9) -0.0113(9)
C2 0.0305(13) 0.0544(17) 0.0452(15) 0.0188(13) -0.0106(11) -0.0260(13)
O3 0.0299(9) 0.0417(10) 0.0389(10) 0.0064(8) -0.0034(7) -0.0173(8)
N3 0.0312(11) 0.0370(11) 0.0322(11) 0.0063(9) -0.0123(9) -0.0155(9)
C3 0.0352(14) 0.0488(15) 0.0364(14) 0.0192(12) -0.0125(11) -0.0219(12)
O4 0.0259(8) 0.0321(9) 0.0309(9) 0.0036(7) -0.0108(7) -0.0069(7)
N4 0.0355(12) 0.0288(11) 0.0341(11) 0.0028(9) -0.0031(9) -0.0077(9)
C4 0.0256(12) 0.0357(13) 0.0262(12) 0.0062(10) -0.0065(9) -0.0133(10)
O5 0.0459(11) 0.0546(12) 0.0590(12) 0.0240(10) -0.0265(9) -0.0336(10)
C5 0.0259(12) 0.0356(13) 0.0275(12) 0.0049(10) -0.0053(9) -0.0152(10)
O6 0.0587(13) 0.0334(10) 0.0509(11) 0.0072(9) 0.0029(9) -0.0184(9)
C6 0.0264(12) 0.0408(14) 0.0286(12) 0.0072(10) -0.0075(10) -0.0134(11)
C7 0.0291(12) 0.0352(13) 0.0266(12) 0.0043(10) -0.0085(10) -0.0125(11)
C8 0.0367(15) 0.0504(16) 0.0315(13) -0.0008(12) -0.0002(11) -0.0124(13)
C9 0.0636(19) 0.0594(18) 0.0280(14) -0.0013(12) -0.0079(13) -0.0255(16)
C10 0.082(2) 0.0599(19) 0.0392(16) 0.0092(14) -0.0321(16) -0.0247(18)
C11 0.0467(17) 0.0520(17) 0.0489(17) 0.0036(14) -0.0268(14) -0.0043(14)
C12 0.0356(14) 0.0340(13) 0.0310(13) 0.0021(10) -0.0079(11) -0.0105(11)
C13 0.0302(13) 0.0311(13) 0.0380(13) 0.0004(11) -0.0072(10) -0.0100(11)
C14 0.0250(12) 0.0273(12) 0.0366(13) 0.0009(10) -0.0073(10) -0.0071(10)
C15 0.0322(13) 0.0286(13) 0.0419(14) 0.0033(10) -0.0045(11) -0.0140(11)
C16 0.0318(13) 0.0251(12) 0.0487(15) 0.0002(11) -0.0097(11) -0.0102(11)
C17 0.0325(14) 0.0293(13) 0.0538(16) 0.0068(11) -0.0026(12) -0.0133(11)
C18 0.0329(14) 0.0374(14) 0.0382(14) 0.0061(11) -0.0011(11) -0.0115(12)
C19 0.0221(12) 0.0317(13) 0.0292(12) -0.0026(10) -0.0059(9) -0.0085(10)
C20 0.0238(12) 0.0302(12) 0.0383(13) 0.0073(10) -0.0131(10) -0.0133(10)
C21 0.0438(16) 0.0558(18) 0.073(2) 0.0328(16) -0.0305(15) -0.0357(15)
C22 0.060(2) 0.069(2) 0.097(3) 0.058(2) -0.0502(19) -0.0463(18)
C23 0.0409(16) 0.0584(18) 0.080(2) 0.0367(16) -0.0395(16) -0.0311(15)
C24 0.0229(12) 0.0332(13) 0.0387(13) 0.0079(10) -0.0097(10) -0.0139(10)
C25 0.0198(11) 0.0265(12) 0.0412(14) -0.0005(10) -0.0028(10) -0.0082(10)
C26 0.0206(11) 0.0257(11) 0.0249(11) 0.0031(9) -0.0038(9) -0.0088(9)

loop_
_atom_type_symbol
_atom_type_description
_atom_type_scat_dispersion_real
_atom_type_scat_dispersion_imag
_atom_type_scat_source
C C 0.0033 0.0016 'International Tables Vol C Tables 4.2.6.8 and 6.1.1.4'
H H 0.0000 0.0000 'International Tables Vol C Tables 4.2.6.8 and 6.1.1.4'
N N 0.0061 0.0033 'International Tables Vol C Tables 4.2.6.8 and 6.1.1.4'
O O 0.0106 0.0060 'International Tables Vol C Tables 4.2.6.8 and 6.1.1.4'
Cd Cd -0.8075 1.2024 'International Tables Vol C Tables 4.2.6.8 and 6.1.1.4'

loop_
_geom_angle_atom_site_label_1
_geom_angle_atom_site_label_2
_geom_angle_atom_site_label_3
_geom_angle
_geom_angle_site_symmetry_1
_geom_angle_site_symmetry_3
O1 Cd1 N1 129.54(6) . .
O1 Cd1 O2 87.15(6) . 1_655
N1 Cd1 O2 143.09(6) . 1_655
O1 Cd1 O4 100.25(6) . 2
N1 Cd1 O4 87.31(6) . 2
O2 Cd1 O4 89.94(6) 1_655 2
O1 Cd1 N2 83.43(7) . 1_465
N1 Cd1 N2 87.03(7) . 1_465
O2 Cd1 N2 94.56(7) 1_655 1_465
O4 Cd1 N2 174.34(6) 2 1_465
O1 Cd1 O3 136.54(6) . 1_655
N1 Cd1 O3 89.57(6) . 1_655
O2 Cd1 O3 54.68(6) 1_655 1_655
O4 Cd1 O3 99.65(6) 2 1_655
N2 Cd1 O3 80.27(6) 1_465 1_655
O1 Cd1 C25 111.74(7) . 1_655
N1 Cd1 C25 116.58(7) . 1_655
O2 Cd1 C25 27.71(6) 1_655 1_655
O4 Cd1 C25 97.56(6) 2 1_655
N2 Cd1 C25 84.95(7) 1_465 1_655
O3 Cd1 C25 27.12(6) 1_655 1_655
C1 N1 C5 117.69(19) . .
C1 N1 Cd1 122.33(14) . .
C5 N1 Cd1 119.77(15) . .
C19 O1 Cd1 103.21(14) . .
N1 C1 C2 122.8(2) . .
C25 O2 Cd1 92.75(14) . 1_455
C15 N2 C18 117.0(2) . .
C15 N2 Cd1 125.64(16) . 1_645
C18 N2 Cd1 117.35(16) . 1_645
C3 C2 C1 119.1(2) . .
C25 O3 Cd1 89.95(13) . 1_455
C6 N3 C7 121.6(2) . .
C2 C3 C4 119.2(2) . .
C19 O4 Cd1 119.34(14) . 2
C13 N4 C12 122.2(2) . .
C5 C4 C3 117.8(2) . .
C5 C4 C6 118.3(2) . .
C3 C4 C6 123.9(2) . .
N1 C5 C4 123.3(2) . .
O5 C6 N3 123.2(2) . .
O5 C6 C4 119.6(2) . .
N3 C6 C4 117.2(2) . .
N3 C7 C12 112.1(2) . .
N3 C7 C8 108.8(2) . .
C12 C7 C8 110.4(2) . .
C7 C8 C9 112.4(2) . .
C10 C9 C8 111.0(2) . .
C9 C10 C11 111.7(2) . .
C10 C11 C12 112.3(2) . .
N4 C12 C7 110.80(19) . .
N4 C12 C11 109.7(2) . .
C7 C12 C11 110.1(2) . .
O6 C13 N4 123.4(2) . .
O6 C13 C14 120.2(2) . .
N4 C13 C14 116.4(2) . .
C15 C14 C16 117.6(2) . .
C15 C14 C13 118.9(2) . .
C16 C14 C13 123.5(2) . .
N2 C15 C14 123.8(2) . .
C17 C16 C14 119.4(2) . .
C18 C17 C16 118.5(2) . .
N2 C18 C17 123.6(2) . .
O1 C19 O4 121.8(2) . .
O1 C19 C20 118.7(2) . .
O4 C19 C20 119.5(2) . .
C26 C20 C21 119.5(2) . .
C26 C20 C19 120.3(2) . .
C21 C20 C19 120.1(2) . .
C22 C21 C20 120.0(2) . .
C21 C22 C23 120.0(3) . .
C22 C23 C24 120.5(2) . .
C26 C24 C23 119.1(2) . .
C26 C24 C25 120.5(2) . .
C23 C24 C25 120.4(2) . .
O3 C25 O2 121.9(2) . .
O3 C25 C24 119.5(2) . .
O2 C25 C24 118.5(2) . .
O3 C25 Cd1 62.93(12) . 1_455
O2 C25 Cd1 59.54(12) . 1_455
C24 C25 Cd1 169.45(16) . 1_455
C24 C26 C20 120.9(2) . .

loop_
_geom_bond_atom_site_label_1
_geom_bond_atom_site_label_2
_geom_bond_distance
_geom_bond_site_symmetry_2
Cd1 O1 2.2752(16) .
Cd1 N1 2.3365(18) .
Cd1 O2 2.3597(17) 1_655
Cd1 O4 2.3786(16) 2
Cd1 N2 2.434(2) 1_465
Cd1 O3 2.4348(16) 1_655
Cd1 C25 2.734(2) 1_655
N1 C1 1.340(3) .
N1 C5 1.346(3) .
O1 C19 1.254(3) .
C1 C2 1.379(3) .
O2 C25 1.273(3) .
O2 Cd1 2.3597(17) 1_455
N2 C15 1.336(3) .
N2 C18 1.340(3) .
N2 Cd1 2.434(2) 1_645
C2 C3 1.378(3) .
O3 C25 1.247(3) .
O3 Cd1 2.4349(16) 1_455
N3 C6 1.335(3) .
N3 C7 1.470(3) .
C3 C4 1.394(3) .
O4 C19 1.264(3) .
O4 Cd1 2.3787(16) 2
N4 C13 1.328(3) .
N4 C12 1.471(3) .
C4 C5 1.385(3) .
C4 C6 1.505(3) .
O5 C6 1.230(3) .
O6 C13 1.237(3) .
C7 C12 1.515(3) .
C7 C8 1.522(3) .
C8 C9 1.523(4) .
C9 C10 1.497(4) .
C10 C11 1.518(4) .
C11 C12 1.540(3) .
C13 C14 1.508(3) .
C14 C15 1.384(3) .
C14 C16 1.389(3) .
C16 C17 1.377(4) .
C17 C18 1.374(4) .
C19 C20 1.502(3) .
C20 C26 1.387(3) .
C20 C21 1.391(3) .
C21 C22 1.385(4) .
C22 C23 1.387(4) .
C23 C24 1.388(3) .
C24 C26 1.387(3) .
C24 C25 1.500(3) .
C25 Cd1 2.734(2) 1_455
